data_4076310
loop_
_publ_author_name
'Conde-Guadano, Susana'
'Danopoulos, Andreas A.'
'Pattacini, Roberto'
'Hanton, Martin'
'Tooze, Robert P.'

_publ_section_title
;
 Indenyl Functionalized N-Heterocyclic Carbene Complexes of Chromium:
 Syntheses, Structures, and Reactivity Studies Relevant to Ethylene
 Oligomerization and Polymerization
;
_journal_issue 5
_journal_name_full Organometallics
_journal_page_first 1643
_journal_paper_doi 10.1021/om200641u
_journal_volume 31
_journal_year 2012
_chemical_formula_sum 'C34 H38 Cl Cr N2'
_chemical_formula_weight 562.11
_chemical_name_systematic
;
 ?
;
_space_group_IT_number 14
_symmetry_cell_setting monoclinic
_symmetry_space_group_name_Hall '-P 2yn'
_symmetry_space_group_name_H-M 'P 1 21/n 1'
_atom_sites_solution_hydrogens geom
_atom_sites_solution_primary direct
_atom_sites_solution_secondary difmap
_audit_creation_method SHELXL-97
_cell_angle_alpha 90.00
_cell_angle_beta 107.40(3)
_cell_angle_gamma 90.00
_cell_formula_units_Z 4
_cell_length_a 10.211(2)
_cell_length_b 21.900(4)
_cell_length_c 15.640(3)
_cell_measurement_reflns_used 999
_cell_measurement_temperature 120(2)
_cell_measurement_theta_max 19.85
_cell_measurement_theta_min 2.73
_cell_volume 3337.4(12)
_computing_cell_refinement 'BRUKER SAINT'
_computing_data_collection 'BRUKER APEX2'
_computing_data_reduction 'BRUKER SAINT'
_computing_structure_refinement 'SHELXL-97 (Sheldrick, 2008)'
_diffrn_ambient_temperature 120(2)
_diffrn_measured_fraction_theta_full 0.997
_diffrn_measured_fraction_theta_max 0.997
_diffrn_measurement_device_type 'BRUKER SMART Apex 2 CCD-Diffractometer'
_diffrn_measurement_method 'fine-slice \w scans'
_diffrn_radiation_monochromator 'silicon 111'
_diffrn_radiation_source 'Daresbury SRS Station 9.8'
_diffrn_radiation_type synchrotron
_diffrn_radiation_wavelength 0.6939
_diffrn_reflns_av_R_equivalents 0.0618
_diffrn_reflns_av_sigmaI/netI 0.0588
_diffrn_reflns_limit_h_max 12
_diffrn_reflns_limit_h_min -12
_diffrn_reflns_limit_k_max 26
_diffrn_reflns_limit_k_min -26
_diffrn_reflns_limit_l_max 18
_diffrn_reflns_limit_l_min -18
_diffrn_reflns_number 24219
_diffrn_reflns_theta_full 25.03
_diffrn_reflns_theta_max 25.03
_diffrn_reflns_theta_min 2.97
_exptl_absorpt_coefficient_mu 0.445
_exptl_absorpt_correction_T_max 0.9956
_exptl_absorpt_correction_T_min 0.9824
_exptl_absorpt_correction_type multi-scan
_exptl_absorpt_process_details 'BRUKER SADABS'
_exptl_crystal_colour red
_exptl_crystal_density_diffrn 1.119
_exptl_crystal_density_method 'not measured'
_exptl_crystal_description block
_exptl_crystal_F_000 1188
_exptl_crystal_size_max 0.04
_exptl_crystal_size_mid 0.02
_exptl_crystal_size_min 0.01
_refine_diff_density_max 1.932
_refine_diff_density_min -0.803
_refine_diff_density_rms 0.080
_refine_ls_extinction_method none
_refine_ls_goodness_of_fit_ref 1.102
_refine_ls_hydrogen_treatment constr
_refine_ls_matrix_type full
_refine_ls_number_parameters 358
_refine_ls_number_reflns 5875
_refine_ls_number_restraints 44
_refine_ls_restrained_S_all 1.133
_refine_ls_R_factor_all 0.1172
_refine_ls_R_factor_gt 0.0852
_refine_ls_shift/su_max 0.003
_refine_ls_shift/su_mean 0.000
_refine_ls_structure_factor_coef Fsqd
_refine_ls_weighting_details 'calc w=1/[\s^2^(Fo^2^)+(0.1617P)^2^+0.4393P] where P=(Fo^2^+2Fc^2^)/3'
_refine_ls_weighting_scheme calc
_refine_ls_wR_factor_gt 0.2513
_refine_ls_wR_factor_ref 0.2706
_reflns_number_gt 3751
_reflns_number_total 5875
_reflns_threshold_expression >2\s(I)
_cod_data_source_file om200641u_si_001.cif
_cod_data_source_block complex2a-Ph
_cod_original_cell_volume 3337.4(11)
_cod_original_sg_symbol_H-M P21/n
_cod_database_code 4076310

loop_
_symmetry_equiv_pos_as_xyz
'x, y, z'
'-x+1/2, y+1/2, -z+1/2'
'-x, -y, -z'
'x-1/2, -y-1/2, z-1/2'

loop_
_atom_site_label
_atom_site_type_symbol
_atom_site_fract_x
_atom_site_fract_y
_atom_site_fract_z
_atom_site_U_iso_or_equiv
_atom_site_adp_type
_atom_site_occupancy
_atom_site_symmetry_multiplicity
_atom_site_calc_flag
_atom_site_refinement_flags
_atom_site_disorder_assembly
_atom_site_disorder_group
C29 C 0.6662(6) 0.2409(2) 0.6334(4) 0.0533(13) Uani 1 1 d . . .
C34 C 0.8050(6) 0.2378(3) 0.6833(4) 0.0668(16) Uani 1 1 d . . .
H34 H 0.8383 0.2010 0.7143 0.080 Uiso 1 1 calc R . .
C30 C 0.6232(6) 0.2978(3) 0.5905(4) 0.0616(15) Uani 1 1 d . . .
H30 H 0.5297 0.3028 0.5564 0.074 Uiso 1 1 calc R . .
C31 C 0.7149(8) 0.3469(3) 0.5968(5) 0.076(2) Uani 1 1 d . . .
H31 H 0.6834 0.3847 0.5680 0.091 Uiso 1 1 calc R . .
C33 C 0.8963(7) 0.2856(4) 0.6898(5) 0.077(2) Uani 1 1 d . . .
H33 H 0.9895 0.2810 0.7247 0.092 Uiso 1 1 calc R . .
C32 C 0.8519(8) 0.3394(3) 0.6459(6) 0.085(2) Uani 1 1 d . . .
H32 H 0.9152 0.3717 0.6490 0.102 Uiso 1 1 calc R . .
C18 C 0.3194(5) 0.2833(2) 0.7621(3) 0.0457(12) Uani 1 1 d . . .
C24 C 0.3733(7) 0.3387(2) 0.7251(4) 0.0584(15) Uani 1 1 d . . .
H24 H 0.3662 0.3301 0.6611 0.070 Uiso 1 1 calc R . .
C17 C 0.2741(5) 0.2312(2) 0.7110(4) 0.0499(13) Uani 1 1 d D A .
C19 C 0.3159(6) 0.2829(3) 0.8507(4) 0.0622(15) Uani 1 1 d . . .
H19 H 0.3456 0.3180 0.8870 0.075 Uiso 1 1 calc R . .
C25 C 0.5249(8) 0.3483(4) 0.7761(5) 0.100(3) Uani 1 1 d . . .
H25A H 0.5348 0.3559 0.8395 0.151 Uiso 1 1 calc R . .
H25B H 0.5600 0.3834 0.7510 0.151 Uiso 1 1 calc R . .
H25C H 0.5770 0.3117 0.7707 0.151 Uiso 1 1 calc R . .
C20 C 0.2707(8) 0.2332(4) 0.8859(5) 0.089(2) Uani 1 1 d . . .
H20 H 0.2674 0.2341 0.9459 0.107 Uiso 1 1 calc R . .
C23 C 0.2854(11) 0.3944(3) 0.7273(6) 0.108(3) Uani 1 1 d . . .
H23A H 0.1900 0.3861 0.6926 0.161 Uiso 1 1 calc R . .
H23B H 0.3194 0.4294 0.7011 0.161 Uiso 1 1 calc R . .
H23C H 0.2901 0.4037 0.7894 0.161 Uiso 1 1 calc R . .
C22 C 0.2306(8) 0.1795(3) 0.7460(6) 0.091(3) Uani 1 1 d D . .
C21 C 0.2296(11) 0.1814(3) 0.8340(8) 0.125(4) Uani 1 1 d D A .
H21 H 0.2002 0.1466 0.8594 0.150 Uiso 1 1 calc R . .
C26A C 0.1997(9) 0.1207(4) 0.7000(7) 0.112(3) Uani 0.691(9) 1 d PDU A 1
H26A H 0.2463 0.1188 0.6522 0.134 Uiso 0.691(9) 1 calc PR A 1
C27A C 0.2586(16) 0.0643(6) 0.7723(10) 0.123(4) Uani 0.691(9) 1 d PDU A 1
H27A H 0.3511 0.0744 0.8105 0.185 Uiso 0.691(9) 1 calc PR A 1
H27B H 0.2617 0.0265 0.7395 0.185 Uiso 0.691(9) 1 calc PR A 1
H27C H 0.1976 0.0587 0.8097 0.185 Uiso 0.691(9) 1 calc PR A 1
C28A C 0.0587(11) 0.1147(6) 0.6603(9) 0.103(3) Uani 0.691(9) 1 d PDU A 1
H28A H 0.0101 0.1307 0.7009 0.154 Uiso 0.691(9) 1 calc PR A 1
H28B H 0.0357 0.0714 0.6482 0.154 Uiso 0.691(9) 1 calc PR A 1
H28C H 0.0310 0.1376 0.6040 0.154 Uiso 0.691(9) 1 calc PR A 1
C26B C 0.1997(9) 0.1207(4) 0.7000(7) 0.112(3) Uani 0.309(9) 1 d PDU A 2
H26B H 0.1569 0.1328 0.6360 0.134 Uiso 0.309(9) 1 calc PR A 2
C27B C 0.336(2) 0.0863(11) 0.697(2) 0.123(4) Uani 0.309(9) 1 d PDU A 2
H27D H 0.3581 0.0975 0.6425 0.185 Uiso 0.309(9) 1 calc PR A 2
H27E H 0.3221 0.0421 0.6983 0.185 Uiso 0.309(9) 1 calc PR A 2
H27F H 0.4123 0.0982 0.7497 0.185 Uiso 0.309(9) 1 calc PR A 2
C28B C 0.120(3) 0.0662(10) 0.709(2) 0.103(3) Uani 0.309(9) 1 d PDU A 2
H28D H 0.0466 0.0782 0.7343 0.154 Uiso 0.309(9) 1 calc PR A 2
H28E H 0.1808 0.0368 0.7493 0.154 Uiso 0.309(9) 1 calc PR A 2
H28F H 0.0799 0.0475 0.6503 0.154 Uiso 0.309(9) 1 calc PR A 2
Cr1 Cr 0.54690(8) 0.16457(4) 0.62506(6) 0.0481(3) Uani 1 1 d . . .
Cl2 Cl 0.57794(17) 0.15688(7) 0.77550(10) 0.0662(5) Uani 1 1 d . . .
N1 N 0.2673(4) 0.23282(18) 0.6186(3) 0.0500(11) Uani 1 1 d . . .
N2 N 0.3069(5) 0.22745(18) 0.4917(3) 0.0531(11) Uani 1 1 d . . .
C1 C 0.3597(5) 0.2113(2) 0.5774(3) 0.0432(11) Uani 1 1 d . A .
C10 C 0.4654(5) 0.0724(2) 0.5453(4) 0.0495(12) Uani 1 1 d . . .
C11 C 0.3438(5) 0.0391(2) 0.5453(4) 0.0526(13) Uani 1 1 d . . .
C6 C 0.4925(6) 0.1191(2) 0.4888(4) 0.0510(13) Uani 1 1 d . A .
C14 C 0.5995(7) 0.0141(3) 0.6805(4) 0.0635(16) Uani 1 1 d . . .
C9 C 0.5914(6) 0.0587(2) 0.6119(4) 0.0573(14) Uani 1 1 d . . .
C2 C 0.1621(7) 0.2617(3) 0.5554(5) 0.083(2) Uani 1 1 d . A .
H2 H 0.0859 0.2813 0.5667 0.100 Uiso 1 1 calc R . .
C4 C 0.3727(7) 0.2172(2) 0.4206(4) 0.0627(16) Uani 1 1 d . A .
H4A H 0.4616 0.2391 0.4364 0.075 Uiso 1 1 calc R . .
H4B H 0.3136 0.2344 0.3636 0.075 Uiso 1 1 calc R . .
C16 C 0.2054(6) 0.0506(3) 0.4770(5) 0.0684(17) Uani 1 1 d . . .
H16A H 0.1369 0.0232 0.4887 0.103 Uiso 1 1 calc R . .
H16B H 0.2119 0.0430 0.4166 0.103 Uiso 1 1 calc R . .
H16C H 0.1779 0.0931 0.4815 0.103 Uiso 1 1 calc R . .
C13 C 0.4822(8) -0.0168(3) 0.6752(4) 0.0693(17) Uani 1 1 d . . .
H11 H 0.4843 -0.0479 0.7180 0.083 Uiso 1 1 calc R . .
C12 C 0.3584(6) -0.0047(2) 0.6093(4) 0.0579(14) Uani 1 1 d . . .
H12 H 0.2802 -0.0283 0.6091 0.070 Uiso 1 1 calc R . .
C7 C 0.6353(6) 0.1307(3) 0.5209(4) 0.0614(16) Uani 1 1 d . . .
H7 H 0.6829 0.1582 0.4938 0.074 Uiso 1 1 calc R . .
C5 C 0.3974(7) 0.1491(2) 0.4074(4) 0.0611(15) Uani 1 1 d . . .
H5A H 0.3082 0.1275 0.3911 0.073 Uiso 1 1 calc R A .
H5B H 0.4362 0.1446 0.3568 0.073 Uiso 1 1 calc R . .
C8 C 0.6962(6) 0.0967(3) 0.5967(4) 0.0609(15) Uani 1 1 d . . .
H8 H 0.7897 0.0983 0.6320 0.073 Uiso 1 1 calc R . .
C3 C 0.1839(7) 0.2578(3) 0.4787(5) 0.088(3) Uani 1 1 d . A .
H3 H 0.1261 0.2730 0.4233 0.106 Uiso 1 1 calc R . .
C15 C 0.7307(8) 0.0031(3) 0.7530(5) 0.090(2) Uani 1 1 d . . .
H15A H 0.7510 0.0382 0.7937 0.134 Uiso 1 1 calc R . .
H15B H 0.8055 -0.0025 0.7264 0.134 Uiso 1 1 calc R . .
H15C H 0.7218 -0.0337 0.7865 0.134 Uiso 1 1 calc R . .

loop_
_atom_site_aniso_label
_atom_site_aniso_U_11
_atom_site_aniso_U_22
_atom_site_aniso_U_33
_atom_site_aniso_U_23
_atom_site_aniso_U_13
_atom_site_aniso_U_12
C29 0.054(3) 0.046(3) 0.068(3) -0.004(3) 0.029(3) 0.001(2)
C34 0.063(4) 0.065(4) 0.082(4) -0.017(3) 0.037(3) -0.005(3)
C30 0.066(4) 0.054(3) 0.074(4) -0.005(3) 0.033(3) -0.008(3)
C31 0.108(6) 0.039(3) 0.102(5) -0.014(3) 0.063(5) -0.015(3)
C33 0.058(4) 0.084(5) 0.095(5) -0.045(4) 0.035(4) -0.019(3)
C32 0.089(5) 0.072(5) 0.115(6) -0.048(4) 0.065(5) -0.032(4)
C18 0.042(3) 0.041(3) 0.057(3) 0.001(2) 0.020(2) -0.002(2)
C24 0.085(4) 0.043(3) 0.055(3) -0.012(2) 0.033(3) -0.016(3)
C17 0.045(3) 0.041(3) 0.070(4) 0.001(2) 0.026(3) 0.006(2)
C19 0.056(3) 0.074(4) 0.060(4) 0.005(3) 0.023(3) 0.012(3)
C25 0.093(5) 0.138(7) 0.080(5) -0.043(5) 0.040(4) -0.075(5)
C20 0.095(5) 0.101(6) 0.097(5) 0.047(5) 0.066(5) 0.039(4)
C23 0.198(9) 0.035(3) 0.130(7) 0.007(4) 0.111(7) 0.018(4)
C22 0.117(6) 0.035(3) 0.167(8) -0.004(4) 0.111(6) -0.004(3)
C21 0.177(9) 0.044(4) 0.224(11) 0.023(5) 0.164(9) 0.022(5)
C26A 0.120(5) 0.080(4) 0.169(6) -0.020(4) 0.096(5) -0.023(4)
C27A 0.132(7) 0.117(7) 0.131(7) 0.009(6) 0.054(6) -0.002(5)
C28A 0.101(6) 0.089(6) 0.119(6) -0.043(5) 0.033(5) -0.003(5)
C26B 0.120(5) 0.080(4) 0.169(6) -0.020(4) 0.096(5) -0.023(4)
C27B 0.132(7) 0.117(7) 0.131(7) 0.009(6) 0.054(6) -0.002(5)
C28B 0.101(6) 0.089(6) 0.119(6) -0.043(5) 0.033(5) -0.003(5)
Cr1 0.0451(5) 0.0395(5) 0.0630(6) 0.0066(4) 0.0210(4) 0.0077(3)
Cl2 0.0766(10) 0.0579(9) 0.0639(9) 0.0129(7) 0.0209(8) 0.0196(7)
N1 0.039(2) 0.036(2) 0.071(3) -0.013(2) 0.012(2) 0.0010(18)
N2 0.064(3) 0.028(2) 0.059(3) 0.0011(19) 0.006(2) 0.0107(19)
C1 0.046(3) 0.025(2) 0.059(3) 0.004(2) 0.017(2) 0.0003(19)
C10 0.054(3) 0.035(3) 0.064(3) 0.005(2) 0.024(3) 0.007(2)
C11 0.050(3) 0.040(3) 0.072(4) 0.001(3) 0.026(3) 0.002(2)
C6 0.058(3) 0.041(3) 0.062(3) 0.003(2) 0.030(3) 0.008(2)
C14 0.074(4) 0.043(3) 0.065(4) 0.006(3) 0.007(3) 0.019(3)
C9 0.051(3) 0.038(3) 0.083(4) 0.001(3) 0.020(3) 0.017(2)
C2 0.063(4) 0.094(5) 0.071(4) -0.040(4) -0.014(3) 0.039(4)
C4 0.094(4) 0.034(3) 0.058(3) 0.008(2) 0.019(3) 0.004(3)
C16 0.056(4) 0.057(4) 0.096(5) 0.005(3) 0.029(3) 0.002(3)
C13 0.100(5) 0.039(3) 0.069(4) 0.018(3) 0.026(4) 0.010(3)
C12 0.072(4) 0.040(3) 0.066(4) 0.006(3) 0.027(3) -0.003(3)
C7 0.067(4) 0.045(3) 0.089(4) -0.011(3) 0.047(3) -0.008(3)
C5 0.092(4) 0.040(3) 0.058(3) 0.007(2) 0.032(3) 0.011(3)
C8 0.044(3) 0.049(3) 0.091(4) 0.001(3) 0.020(3) 0.011(2)
C3 0.087(5) 0.069(4) 0.077(5) -0.025(4) -0.022(4) 0.047(4)
C15 0.101(5) 0.068(4) 0.080(5) 0.006(4) -0.003(4) 0.040(4)

loop_
_atom_type_symbol
_atom_type_description
_atom_type_scat_dispersion_real
_atom_type_scat_dispersion_imag
_atom_type_scat_source
C C 0.0033 0.0016 'International Tables Vol C Tables 4.2.6.8 and 6.1.1.4'
H H 0.0000 0.0000 'International Tables Vol C Tables 4.2.6.8 and 6.1.1.4'
N N 0.0061 0.0033 'International Tables Vol C Tables 4.2.6.8 and 6.1.1.4'
Cl Cl 0.1484 0.1585 'International Tables Vol C Tables 4.2.6.8 and 6.1.1.4'
Cr Cr 0.3209 0.6236 'International Tables Vol C Tables 4.2.6.8 and 6.1.1.4'

loop_
_geom_angle_atom_site_label_1
_geom_angle_atom_site_label_2
_geom_angle_atom_site_label_3
_geom_angle
C34 C29 C30 115.1(5)
C34 C29 Cr1 118.6(4)
C30 C29 Cr1 126.2(4)
C33 C34 C29 123.5(7)
C33 C34 H34 118.3
C29 C34 H34 118.3
C31 C30 C29 122.0(6)
C31 C30 H30 119.0
C29 C30 H30 119.0
C32 C31 C30 119.1(7)
C32 C31 H31 120.4
C30 C31 H31 120.4
C32 C33 C34 119.9(7)
C32 C33 H33 120.1
C34 C33 H33 120.1
C33 C32 C31 120.4(6)
C33 C32 H32 119.8
C31 C32 H32 119.8
C17 C18 C19 117.6(5)
C17 C18 C24 122.2(5)
C19 C18 C24 120.2(5)
C18 C24 C23 110.5(5)
C18 C24 C25 109.7(5)
C23 C24 C25 112.9(6)
C18 C24 H24 107.9
C23 C24 H24 107.9
C25 C24 H24 107.9
C22 C17 C18 122.2(6)
C22 C17 N1 119.7(5)
C18 C17 N1 118.0(4)
C20 C19 C18 121.2(7)
C20 C19 H19 119.4
C18 C19 H19 119.4
C24 C25 H25A 109.5
C24 C25 H25B 109.5
H25A C25 H25B 109.5
C24 C25 H25C 109.5
H25A C25 H25C 109.5
H25B C25 H25C 109.5
C19 C20 C21 119.9(7)
C19 C20 H20 120.1
C21 C20 H20 120.1
C24 C23 H23A 109.5
C24 C23 H23B 109.5
H23A C23 H23B 109.5
C24 C23 H23C 109.5
H23A C23 H23C 109.5
H23B C23 H23C 109.5
C21 C22 C17 117.9(7)
C21 C22 C26A 116.9(7)
C17 C22 C26A 124.9(7)
C22 C21 C20 121.2(6)
C22 C21 H21 119.4
C20 C21 H21 119.4
C28A C26A C22 110.1(8)
C28A C26A C27A 110.4(9)
C22 C26A C27A 109.8(9)
C28A C26A H26A 108.8
C22 C26A H26A 108.8
C27A C26A H26A 108.8
H27D C27B H27E 109.5
H27D C27B H27F 109.5
H27E C27B H27F 109.5
H28D C28B H28E 109.5
H28D C28B H28F 109.5
H28E C28B H28F 109.5
C29 Cr1 C1 94.9(2)
C29 Cr1 C7 87.4(2)
C1 Cr1 C7 115.5(2)
C29 Cr1 C8 97.2(2)
C1 Cr1 C8 147.7(2)
C7 Cr1 C8 35.9(2)
C29 Cr1 C6 113.1(2)
C1 Cr1 C6 86.50(19)
C7 Cr1 C6 36.8(2)
C8 Cr1 C6 61.2(2)
C29 Cr1 Cl2 95.62(17)
C1 Cr1 Cl2 103.47(15)
C7 Cr1 Cl2 140.53(18)
C8 Cr1 Cl2 105.01(17)
C6 Cr1 Cl2 148.85(14)
C29 Cr1 C9 132.4(2)
C1 Cr1 C9 128.34(19)
C7 Cr1 C9 58.7(2)
C8 Cr1 C9 35.7(2)
C6 Cr1 C9 59.4(2)
Cl2 Cr1 C9 92.63(16)
C29 Cr1 C10 146.1(2)
C1 Cr1 C10 95.05(18)
C7 Cr1 C10 59.16(19)
C8 Cr1 C10 59.6(2)
C6 Cr1 C10 35.72(18)
Cl2 Cr1 C10 113.27(14)
C9 Cr1 C10 34.75(18)
C1 N1 C2 108.6(5)
C1 N1 C17 129.3(4)
C2 N1 C17 121.9(5)
C1 N2 C3 110.7(5)
C1 N2 C4 125.3(4)
C3 N2 C4 124.0(5)
N2 C1 N1 104.6(4)
N2 C1 Cr1 122.5(4)
N1 C1 Cr1 132.9(4)
C9 C10 C6 107.6(5)
C9 C10 C11 118.9(5)
C6 C10 C11 133.4(5)
C9 C10 Cr1 72.4(3)
C6 C10 Cr1 67.5(3)
C11 C10 Cr1 126.5(4)
C12 C11 C10 116.8(5)
C12 C11 C16 120.6(5)
C10 C11 C16 122.6(5)
C7 C6 C10 106.1(5)
C7 C6 C5 124.0(5)
C10 C6 C5 129.8(5)
C7 C6 Cr1 69.6(3)
C10 C6 Cr1 76.8(3)
C5 C6 Cr1 121.3(3)
C13 C14 C9 116.2(5)
C13 C14 C15 122.7(6)
C9 C14 C15 121.1(6)
C10 C9 C8 108.3(5)
C10 C9 C14 121.9(5)
C8 C9 C14 129.9(5)
C10 C9 Cr1 72.8(3)
C8 C9 Cr1 67.7(3)
C14 C9 Cr1 124.6(4)
C3 C2 N1 108.8(6)
C3 C2 H2 125.6
N1 C2 H2 125.6
N2 C4 C5 112.2(4)
N2 C4 H4A 109.2
C5 C4 H4A 109.2
N2 C4 H4B 109.2
C5 C4 H4B 109.2
H4A C4 H4B 107.9
C11 C16 H16A 109.5
C11 C16 H16B 109.5
H16A C16 H16B 109.5
C11 C16 H16C 109.5
H16A C16 H16C 109.5
H16B C16 H16C 109.5
C14 C13 C12 122.4(5)
C14 C13 H11 118.8
C12 C13 H11 118.8
C11 C12 C13 123.5(5)
C11 C12 H12 118.2
C13 C12 H12 118.2
C8 C7 C6 111.1(5)
C8 C7 Cr1 74.1(3)
C6 C7 Cr1 73.6(3)
C8 C7 H7 124.5
C6 C7 H7 124.5
Cr1 C7 H7 119.4
C6 C5 C4 113.7(5)
C6 C5 H5A 108.8
C4 C5 H5A 108.8
C6 C5 H5B 108.8
C4 C5 H5B 108.8
H5A C5 H5B 107.7
C7 C8 C9 106.8(5)
C7 C8 Cr1 70.0(3)
C9 C8 Cr1 76.6(3)
C7 C8 H8 126.6
C9 C8 H8 126.6
Cr1 C8 H8 118.7
C2 C3 N2 107.3(6)
C2 C3 H3 126.3
N2 C3 H3 126.3
C14 C15 H15A 109.5
C14 C15 H15B 109.5
H15A C15 H15B 109.5
C14 C15 H15C 109.5
H15A C15 H15C 109.5
H15B C15 H15C 109.5

loop_
_geom_bond_atom_site_label_1
_geom_bond_atom_site_label_2
_geom_bond_distance
C29 C34 1.400(8)
C29 C30 1.420(8)
C29 Cr1 2.051(5)
C34 C33 1.383(9)
C34 H34 0.9500
C30 C31 1.411(8)
C30 H30 0.9500
C31 C32 1.390(11)
C31 H31 0.9500
C33 C32 1.372(11)
C33 H33 0.9500
C32 H32 0.9500
C18 C17 1.391(7)
C18 C19 1.396(8)
C18 C24 1.516(7)
C24 C23 1.522(9)
C24 C25 1.530(10)
C24 H24 1.0000
C17 C22 1.387(8)
C17 N1 1.427(7)
C19 C20 1.362(10)
C19 H19 0.9500
C25 H25A 0.9800
C25 H25B 0.9800
C25 H25C 0.9800
C20 C21 1.386(13)
C20 H20 0.9500
C23 H23A 0.9800
C23 H23B 0.9800
C23 H23C 0.9800
C22 C21 1.380(12)
C22 C26A 1.462(10)
C21 H21 0.9500
C26A C28A 1.394(11)
C26A C27A 1.662(13)
C26A H26A 1.0000
C27A H27A 0.9800
C27A H27B 0.9800
C27A H27C 0.9800
C28A H28A 0.9800
C28A H28B 0.9800
C28A H28C 0.9800
C27B H27D 0.9800
C27B H27E 0.9800
C27B H27F 0.9800
C28B H28D 0.9800
C28B H28E 0.9800
C28B H28F 0.9800
Cr1 C1 2.098(5)
Cr1 C7 2.213(6)
Cr1 C8 2.265(5)
Cr1 C6 2.266(5)
Cr1 Cl2 2.2845(18)
Cr1 C9 2.383(5)
Cr1 C10 2.387(5)
N1 C1 1.375(6)
N1 C2 1.377(7)
N2 C1 1.334(7)
N2 C3 1.381(7)
N2 C4 1.479(7)
C10 C9 1.424(8)
C10 C6 1.432(7)
C10 C11 1.439(7)
C11 C12 1.363(7)
C11 C16 1.516(8)
C6 C7 1.416(8)
C6 C5 1.501(8)
C14 C13 1.358(9)
C14 C9 1.434(8)
C14 C15 1.494(9)
C9 C8 1.431(8)
C2 C3 1.288(10)
C2 H2 0.9500
C4 C5 1.537(7)
C4 H4A 0.9900
C4 H4B 0.9900
C16 H16A 0.9800
C16 H16B 0.9800
C16 H16C 0.9800
C13 C12 1.397(9)
C13 H11 0.9500
C12 H12 0.9500
C7 C8 1.381(8)
C7 H7 0.9500
C5 H5A 0.9900
C5 H5B 0.9900
C8 H8 0.9500
C3 H3 0.9500
C15 H15A 0.9800
C15 H15B 0.9800
C15 H15C 0.9800

loop_
_geom_torsion_atom_site_label_1
_geom_torsion_atom_site_label_2
_geom_torsion_atom_site_label_3
_geom_torsion_atom_site_label_4
_geom_torsion
C30 C29 C34 C33 -1.3(8)
Cr1 C29 C34 C33 176.8(5)
C34 C29 C30 C31 1.0(8)
Cr1 C29 C30 C31 -176.9(4)
C29 C30 C31 C32 0.7(9)
C29 C34 C33 C32 -0.1(10)
C34 C33 C32 C31 1.8(10)
C30 C31 C32 C33 -2.1(10)
C17 C18 C24 C23 119.3(6)
C19 C18 C24 C23 -61.7(8)
C17 C18 C24 C25 -115.6(6)
C19 C18 C24 C25 63.4(7)
C19 C18 C17 C22 -2.0(8)
C24 C18 C17 C22 177.1(6)
C19 C18 C17 N1 175.3(4)
C24 C18 C17 N1 -5.7(7)
C17 C18 C19 C20 0.5(8)
C24 C18 C19 C20 -178.6(6)
C18 C19 C20 C21 1.2(10)
C18 C17 C22 C21 1.8(10)
N1 C17 C22 C21 -175.4(6)
C18 C17 C22 C26A -171.2(7)
N1 C17 C22 C26A 11.6(10)
C17 C22 C21 C20 0.0(12)
C26A C22 C21 C20 173.5(8)
C19 C20 C21 C22 -1.4(13)
C21 C22 C26A C28A 88.4(12)
C17 C22 C26A C28A -98.6(10)
C21 C22 C26A C27A -33.4(10)
C17 C22 C26A C27A 139.7(9)
C34 C29 Cr1 C1 164.6(4)
C30 C29 Cr1 C1 -17.6(5)
C34 C29 Cr1 C7 -80.0(5)
C30 C29 Cr1 C7 97.8(5)
C34 C29 Cr1 C8 -45.4(5)
C30 C29 Cr1 C8 132.4(5)
C34 C29 Cr1 C6 -107.1(4)
C30 C29 Cr1 C6 70.7(5)
C34 C29 Cr1 Cl2 60.5(4)
C30 C29 Cr1 Cl2 -121.7(5)
C34 C29 Cr1 C9 -38.2(6)
C30 C29 Cr1 C9 139.6(4)
C34 C29 Cr1 C10 -88.7(6)
C30 C29 Cr1 C10 89.1(6)
C22 C17 N1 C1 -84.5(7)
C18 C17 N1 C1 98.2(6)
C22 C17 N1 C2 99.5(7)
C18 C17 N1 C2 -77.8(7)
C3 N2 C1 N1 -0.6(6)
C4 N2 C1 N1 176.7(4)
C3 N2 C1 Cr1 -179.6(4)
C4 N2 C1 Cr1 -2.3(7)
C2 N1 C1 N2 -0.4(6)
C17 N1 C1 N2 -176.7(4)
C2 N1 C1 Cr1 178.5(4)
C17 N1 C1 Cr1 2.1(7)
C29 Cr1 C1 N2 80.0(4)
C7 Cr1 C1 N2 -9.4(5)
C8 Cr1 C1 N2 -31.8(6)
C6 Cr1 C1 N2 -32.8(4)
Cl2 Cr1 C1 N2 177.0(4)
C9 Cr1 C1 N2 -78.5(4)
C10 Cr1 C1 N2 -67.6(4)
C29 Cr1 C1 N1 -98.6(5)
C7 Cr1 C1 N1 171.9(4)
C8 Cr1 C1 N1 149.6(4)
C6 Cr1 C1 N1 148.5(5)
Cl2 Cr1 C1 N1 -1.6(5)
C9 Cr1 C1 N1 102.8(5)
C10 Cr1 C1 N1 113.8(4)
C29 Cr1 C10 C9 88.5(5)
C1 Cr1 C10 C9 -164.8(3)
C7 Cr1 C10 C9 78.4(4)
C8 Cr1 C10 C9 36.4(3)
C6 Cr1 C10 C9 118.3(5)
Cl2 Cr1 C10 C9 -57.8(3)
C29 Cr1 C10 C6 -29.8(5)
C1 Cr1 C10 C6 76.8(3)
C7 Cr1 C10 C6 -39.9(3)
C8 Cr1 C10 C6 -81.9(3)
Cl2 Cr1 C10 C6 -176.2(3)
C9 Cr1 C10 C6 -118.3(5)
C29 Cr1 C10 C11 -158.1(4)
C1 Cr1 C10 C11 -51.4(5)
C7 Cr1 C10 C11 -168.2(5)
C8 Cr1 C10 C11 149.8(5)
C6 Cr1 C10 C11 -128.3(6)
Cl2 Cr1 C10 C11 55.6(5)
C9 Cr1 C10 C11 113.4(6)
C9 C10 C11 C12 -1.0(7)
C6 C10 C11 C12 177.5(6)
Cr1 C10 C11 C12 -89.9(5)
C9 C10 C11 C16 -180.0(5)
C6 C10 C11 C16 -1.4(9)
Cr1 C10 C11 C16 91.2(6)
C9 C10 C6 C7 2.1(6)
C11 C10 C6 C7 -176.6(6)
Cr1 C10 C6 C7 63.8(4)
C9 C10 C6 C5 178.4(5)
C11 C10 C6 C5 -0.3(10)
Cr1 C10 C6 C5 -119.9(6)
C9 C10 C6 Cr1 -61.7(4)
C11 C10 C6 Cr1 119.6(6)
C29 Cr1 C6 C7 49.4(4)
C1 Cr1 C6 C7 143.2(3)
C8 Cr1 C6 C7 -36.1(3)
Cl2 Cr1 C6 C7 -106.3(4)
C9 Cr1 C6 C7 -77.4(4)
C10 Cr1 C6 C7 -113.1(4)
C29 Cr1 C6 C10 162.5(3)
C1 Cr1 C6 C10 -103.7(3)
C7 Cr1 C6 C10 113.1(4)
C8 Cr1 C6 C10 77.0(3)
Cl2 Cr1 C6 C10 6.8(5)
C9 Cr1 C6 C10 35.7(3)
C29 Cr1 C6 C5 -68.7(5)
C1 Cr1 C6 C5 25.1(4)
C7 Cr1 C6 C5 -118.1(6)
C8 Cr1 C6 C5 -154.2(5)
Cl2 Cr1 C6 C5 135.6(4)
C9 Cr1 C6 C5 164.4(5)
C10 Cr1 C6 C5 128.8(6)
C6 C10 C9 C8 0.0(6)
C11 C10 C9 C8 178.9(5)
Cr1 C10 C9 C8 -58.6(4)
C6 C10 C9 C14 179.1(5)
C11 C10 C9 C14 -2.0(8)
Cr1 C10 C9 C14 120.5(5)
C6 C10 C9 Cr1 58.6(4)
C11 C10 C9 Cr1 -122.5(5)
C13 C14 C9 C10 3.7(8)
C15 C14 C9 C10 -176.2(5)
C13 C14 C9 C8 -177.4(6)
C15 C14 C9 C8 2.7(9)
C13 C14 C9 Cr1 94.1(6)
C15 C14 C9 Cr1 -85.9(7)
C29 Cr1 C9 C10 -131.1(3)
C1 Cr1 C9 C10 19.4(4)
C7 Cr1 C9 C10 -79.9(4)
C8 Cr1 C9 C10 -118.8(5)
C6 Cr1 C9 C10 -36.7(3)
Cl2 Cr1 C9 C10 128.9(3)
C29 Cr1 C9 C8 -12.3(5)
C1 Cr1 C9 C8 138.2(4)
C7 Cr1 C9 C8 38.9(4)
C6 Cr1 C9 C8 82.1(4)
Cl2 Cr1 C9 C8 -112.3(4)
C10 Cr1 C9 C8 118.8(5)
C29 Cr1 C9 C14 111.7(5)
C1 Cr1 C9 C14 -97.9(5)
C7 Cr1 C9 C14 162.9(6)
C8 Cr1 C9 C14 123.9(7)
C6 Cr1 C9 C14 -153.9(6)
Cl2 Cr1 C9 C14 11.6(5)
C10 Cr1 C9 C14 -117.3(6)
C1 N1 C2 C3 1.3(8)
C17 N1 C2 C3 178.0(6)
C1 N2 C4 C5 60.3(7)
C3 N2 C4 C5 -122.7(6)
C9 C14 C13 C12 -2.5(9)
C15 C14 C13 C12 177.4(6)
C10 C11 C12 C13 2.3(8)
C16 C11 C12 C13 -178.7(6)
C14 C13 C12 C11 -0.5(10)
C10 C6 C7 C8 -3.5(6)
C5 C6 C7 C8 179.9(5)
Cr1 C6 C7 C8 65.2(4)
C10 C6 C7 Cr1 -68.8(4)
C5 C6 C7 Cr1 114.7(5)
C29 Cr1 C7 C8 106.1(4)
C1 Cr1 C7 C8 -159.7(3)
C6 Cr1 C7 C8 -118.3(5)
Cl2 Cr1 C7 C8 10.4(5)
C9 Cr1 C7 C8 -38.8(3)
C10 Cr1 C7 C8 -79.6(4)
C29 Cr1 C7 C6 -135.7(3)
C1 Cr1 C7 C6 -41.4(4)
C8 Cr1 C7 C6 118.3(5)
Cl2 Cr1 C7 C6 128.6(3)
C9 Cr1 C7 C6 79.5(3)
C10 Cr1 C7 C6 38.7(3)
C7 C6 C5 C4 -70.5(7)
C10 C6 C5 C4 113.7(6)
Cr1 C6 C5 C4 14.7(7)
N2 C4 C5 C6 -62.0(7)
C6 C7 C8 C9 3.5(6)
Cr1 C7 C8 C9 68.5(4)
C6 C7 C8 Cr1 -64.9(4)
C10 C9 C8 C7 -2.1(6)
C14 C9 C8 C7 178.9(6)
Cr1 C9 C8 C7 -64.0(4)
C10 C9 C8 Cr1 61.8(4)
C14 C9 C8 Cr1 -117.2(6)
C29 Cr1 C8 C7 -75.4(4)
C1 Cr1 C8 C7 35.8(5)
C6 Cr1 C8 C7 37.0(3)
Cl2 Cr1 C8 C7 -173.2(3)
C9 Cr1 C8 C7 113.7(5)
C10 Cr1 C8 C7 78.3(4)
C29 Cr1 C8 C9 170.9(4)
C1 Cr1 C8 C9 -77.9(5)
C7 Cr1 C8 C9 -113.7(5)
C6 Cr1 C8 C9 -76.7(4)
Cl2 Cr1 C8 C9 73.1(4)
C10 Cr1 C8 C9 -35.4(3)
N1 C2 C3 N2 -1.6(8)
C1 N2 C3 C2 1.5(8)
C4 N2 C3 C2 -175.9(6)
